data_7720989
loop_
_publ_author_name
'Sooraj, M.'
'Haritha, B.'
'Remello, S. N.'
'Manoj, E.'

_publ_section_title
;
 A novel Cd<sub>4</sub>O<sub>4</sub> cubane cluster-based complex and its
 bifunctional catalytic activity aiming for artificial photosynthesis.
;
_journal_issue 20
_journal_name_full 'Dalton transactions (Cambridge, England : 2003)'
_journal_page_first 7936
_journal_page_last 7946
_journal_paper_doi 10.1039/d6dt00107f
_journal_volume 55
_journal_year 2026
_chemical_formula_sum 'C44 H40.15 Cd4 Cl4 N8 O6'
_chemical_formula_weight 1368.39
_space_group_crystal_system orthorhombic
_space_group_IT_number 60
_space_group_name_Hall '-P 2n 2ab'
_space_group_name_H-M_alt 'P b c n'
_atom_sites_solution_hydrogens mixed
_audit_creation_method SHELXL-2019/3
_audit_update_record
;
2025-04-24 deposited with the CCDC.	2026-04-22 downloaded from the CCDC.
;
_cell_angle_alpha 90
_cell_angle_beta 90
_cell_angle_gamma 90
_cell_formula_units_Z 4
_cell_length_a 15.0495(5)
_cell_length_b 20.9665(7)
_cell_length_c 15.3836(4)
_cell_measurement_reflns_used 9357
_cell_measurement_temperature 100(2)
_cell_measurement_theta_max 28.30
_cell_measurement_theta_min 3.21
_cell_volume 4854.1(3)
_computing_cell_refinement 'APEX4/SAINT (Bruker, 2021)'
_computing_data_collection 'APEX4 (Bruker, 2021)'
_computing_data_reduction 'SAINT/XPREP (Bruker, 2021)'
_computing_structure_refinement 'SHELXL-2019/2 (Sheldrick, 2019), WinGX'
_computing_structure_solution 'SHELXT 2018/2 (Sheldrick, 2018)'
_diffrn_ambient_temperature 100(2)
_diffrn_measured_fraction_theta_full 0.997
_diffrn_measured_fraction_theta_max 0.998
_diffrn_measurement_device_type 'Bruker D8 Venture Diffractometer'
_diffrn_measurement_method '\f and \w scans'
_diffrn_radiation_type MoK\a
_diffrn_radiation_wavelength 0.71073
_diffrn_reflns_av_R_equivalents 0.0490
_diffrn_reflns_av_unetI/netI 0.0167
_diffrn_reflns_Laue_measured_fraction_full 0.997
_diffrn_reflns_Laue_measured_fraction_max 0.998
_diffrn_reflns_limit_h_max 20
_diffrn_reflns_limit_h_min -20
_diffrn_reflns_limit_k_max 27
_diffrn_reflns_limit_k_min -27
_diffrn_reflns_limit_l_max 20
_diffrn_reflns_limit_l_min -16
_diffrn_reflns_number 139089
_diffrn_reflns_point_group_measured_fraction_full 0.997
_diffrn_reflns_point_group_measured_fraction_max 0.998
_diffrn_reflns_theta_full 25.242
_diffrn_reflns_theta_max 28.306
_diffrn_reflns_theta_min 2.713
_diffrn_source 'fine focus sealed tube'
_exptl_absorpt_coefficient_mu 2.004
_exptl_absorpt_correction_T_max 0.7457
_exptl_absorpt_correction_T_min 0.4986
_exptl_absorpt_correction_type multi-scan
_exptl_absorpt_process_details
;
 SADABS-2016/2 - Bruker AXS area detector 
 scaling and absorption correction
;
_exptl_crystal_colour colorless
_exptl_crystal_density_diffrn 1.872
_exptl_crystal_description block
_exptl_crystal_F_000 2673
_exptl_crystal_size_max 0.328
_exptl_crystal_size_mid 0.186
_exptl_crystal_size_min 0.174
_refine_diff_density_max 0.997
_refine_diff_density_min -0.498
_refine_diff_density_rms 0.086
_refine_ls_extinction_method none
_refine_ls_goodness_of_fit_ref 1.102
_refine_ls_hydrogen_treatment mixed
_refine_ls_matrix_type full
_refine_ls_number_parameters 312
_refine_ls_number_reflns 6033
_refine_ls_number_restraints 37
_refine_ls_restrained_S_all 1.099
_refine_ls_R_factor_all 0.0201
_refine_ls_R_factor_gt 0.0194
_refine_ls_shift/su_max 0.003
_refine_ls_shift/su_mean 0.000
_refine_ls_structure_factor_coef Fsqd
_refine_ls_weighting_details 'w=1/[\s^2^(Fo^2^)+(0.0250P)^2^+5.4071P] where P=(Fo^2^+2Fc^2^)/3'
_refine_ls_weighting_scheme calc
_refine_ls_wR_factor_gt 0.0517
_refine_ls_wR_factor_ref 0.0522
_reflns_Friedel_coverage 0.000
_reflns_number_gt 5861
_reflns_number_total 6033
_reflns_threshold_expression 'I > 2\s(I)'
_cod_data_source_file d6dt00107f2.cif
_cod_data_source_block SMC211
_cod_depositor_comments 'Adding full bibliography for 7720989.cif.'
_cod_database_code 7720989
_shelx_shelxl_version_number 2019/3
_shelx_space_group_comment
;
The symmetry employed for this shelxl refinement is uniquely defined
by the following loop, which should always be used as a source of
symmetry information in preference to the above space-group names.
They are only intended as comments.
;
_shelx_estimated_absorpt_t_min 0.559
_shelx_estimated_absorpt_t_max 0.722

loop_
_space_group_symop_operation_xyz
'x, y, z'
'x+1/2, -y+1/2, -z'
'-x, y, -z+1/2'
'-x+1/2, -y+1/2, z+1/2'
'-x, -y, -z'
'-x-1/2, y-1/2, z'
'x, -y, z-1/2'
'x-1/2, y-1/2, -z-1/2'

loop_
_atom_site_label
_atom_site_type_symbol
_atom_site_fract_x
_atom_site_fract_y
_atom_site_fract_z
_atom_site_U_iso_or_equiv
_atom_site_adp_type
_atom_site_occupancy
_atom_site_site_symmetry_order
_atom_site_calc_flag
_atom_site_refinement_flags_posn
_atom_site_refinement_flags_adp
_atom_site_refinement_flags_occupancy
_atom_site_disorder_assembly
_atom_site_disorder_group
Cd1 Cd 0.54802(2) 0.25208(2) 0.14341(2) 0.01088(4) Uani 1 1 d . . . . .
Cd2 Cd 0.39658(2) 0.37493(2) 0.19455(2) 0.01052(4) Uani 1 1 d . . . . .
Cl1 Cl 0.55858(3) 0.26153(2) -0.02050(3) 0.01647(8) Uani 1 1 d . . . . .
Cl2 Cl 0.28844(3) 0.38057(2) 0.06964(3) 0.02008(9) Uani 1 1 d . . . . .
C1 C 0.50517(14) 0.09560(9) 0.13090(12) 0.0202(4) Uani 1 1 d . . . . .
H1 H 0.566524 0.093079 0.116795 0.024 Uiso 1 1 calc R U . . .
C2 C 0.45582(15) 0.03966(9) 0.13379(13) 0.0247(4) Uani 1 1 d . . . . .
H2 H 0.482743 -0.000338 0.121634 0.030 Uiso 1 1 calc R U . . .
C3 C 0.36700(15) 0.04347(9) 0.15468(13) 0.0253(4) Uani 1 1 d . . . . .
H3 H 0.331601 0.005986 0.156886 0.030 Uiso 1 1 calc R U . . .
C4 C 0.32972(13) 0.10255(9) 0.17245(13) 0.0207(4) Uani 1 1 d . . . . .
H4 H 0.268742 0.105946 0.187745 0.025 Uiso 1 1 calc R U . . .
C5 C 0.38301(12) 0.15698(8) 0.16757(11) 0.0149(3) Uani 1 1 d D . . . .
C7 C 0.27428(11) 0.22542(8) 0.25187(11) 0.0145(3) Uani 1 1 d D . . . .
C8 C 0.18409(12) 0.22931(9) 0.23391(13) 0.0207(4) Uani 1 1 d . . . . .
H8 H 0.163263 0.229507 0.175611 0.025 Uiso 1 1 calc R U . . .
C9 C 0.12473(13) 0.23291(11) 0.30330(14) 0.0250(4) Uani 1 1 d . . . . .
H9 H 0.062697 0.236070 0.292706 0.030 Uiso 1 1 calc R U . . .
C10 C 0.15647(12) 0.23186(10) 0.38740(14) 0.0222(4) Uani 1 1 d . . . . .
H10 H 0.116809 0.233860 0.435371 0.027 Uiso 1 1 calc R U . . .
C11 C 0.24749(12) 0.22782(9) 0.40050(12) 0.0186(3) Uani 1 1 d . . . . .
H11 H 0.269642 0.227035 0.458313 0.022 Uiso 1 1 calc R U . . .
C12 C 0.20008(12) 0.39882(8) 0.28145(12) 0.0175(3) Uani 1 1 d . . . . .
H12 H 0.180803 0.394702 0.222914 0.021 Uiso 1 1 calc R U . . .
C13 C 0.13660(12) 0.40307(10) 0.34656(13) 0.0221(4) Uani 1 1 d . . . . .
H13 H 0.075027 0.402234 0.332982 0.027 Uiso 1 1 calc R U . . .
C14 C 0.16507(13) 0.40857(11) 0.43173(14) 0.0268(4) Uani 1 1 d . . . . .
H14 H 0.123220 0.411580 0.477779 0.032 Uiso 1 1 calc R U . . .
C15 C 0.25581(13) 0.40964(10) 0.44907(12) 0.0220(4) Uani 1 1 d . . . . .
H15 H 0.276653 0.413276 0.507150 0.026 Uiso 1 1 calc R U . . .
C16 C 0.31560(11) 0.40532(8) 0.38048(11) 0.0137(3) Uani 1 1 d . . . . .
C17 C 0.41619(11) 0.40336(8) 0.39403(11) 0.0122(3) Uani 1 1 d . . . . .
H17 H 0.427916 0.388202 0.454582 0.015 Uiso 1 1 calc R U . . .
C18 C 0.45778(11) 0.46994(8) 0.38399(11) 0.0128(3) Uani 1 1 d . . . . .
C19 C 0.41735(12) 0.52476(8) 0.41754(12) 0.0181(3) Uani 1 1 d . . . . .
H19 H 0.361441 0.522161 0.445988 0.022 Uiso 1 1 calc R U . . .
C20 C 0.46019(13) 0.58293(9) 0.40859(13) 0.0212(4) Uani 1 1 d . . . . .
H20 H 0.434196 0.620668 0.431422 0.025 Uiso 1 1 calc R U . . .
C21 C 0.54153(13) 0.58555(9) 0.36590(13) 0.0211(4) Uani 1 1 d . . . . .
H21 H 0.571415 0.625020 0.357822 0.025 Uiso 1 1 calc R U . . .
C22 C 0.57785(12) 0.52909(8) 0.33546(12) 0.0182(3) Uani 1 1 d . . . . .
H22 H 0.633814 0.530449 0.306951 0.022 Uiso 1 1 calc R U . . .
N1 N 0.46945(10) 0.15335(7) 0.14733(10) 0.0158(3) Uani 1 1 d . . . . .
N2 N 0.30527(10) 0.22499(7) 0.33419(10) 0.0151(3) Uani 1 1 d . . . . .
N3 N 0.28777(10) 0.40028(7) 0.29784(9) 0.0142(3) Uani 1 1 d . . . . .
N4 N 0.53695(10) 0.47233(7) 0.34467(10) 0.0138(3) Uani 1 1 d . . . . .
C6 C 0.34534(16) 0.22433(9) 0.18124(14) 0.0133(3) Uani 0.924(3) 1 d D U P A 1
H6 H 0.317745 0.238827 0.125507 0.016 Uiso 0.924(3) 1 calc R U P A 1
O1 O 0.41261(8) 0.26715(6) 0.20339(8) 0.0084(3) Uani 0.924(3) 1 d D U P A 1
C6' C 0.3458(12) 0.2244(6) 0.1810(10) 0.0133(3) Uani 0.076(3) 1 d D U P A 2
H6' H 0.394060 0.255884 0.193050 0.016 Uiso 0.076(3) 1 calc R U P A 2
O1' O 0.3095(9) 0.2330(7) 0.0981(9) 0.0084(3) Uani 0.076(3) 1 d D U P A 2
H1' H 0.271099 0.204680 0.088718 0.013 Uiso 0.076(3) 1 calc R U P A 2
O2 O 0.45506(7) 0.36000(6) 0.33639(8) 0.0121(2) Uani 1 1 d . . . . .
O3 O 0.42761(11) 0.11345(8) 0.58237(12) 0.0315(4) Uani 1 1 d . . . . .
H3A H 0.380(2) 0.1101(16) 0.573(2) 0.047 Uiso 1 1 d . U . . .
H3B H 0.441(2) 0.1504(17) 0.569(2) 0.047 Uiso 1 1 d . U . . .

loop_
_atom_site_aniso_label
_atom_site_aniso_U_11
_atom_site_aniso_U_22
_atom_site_aniso_U_33
_atom_site_aniso_U_23
_atom_site_aniso_U_13
_atom_site_aniso_U_12
Cd1 0.00913(7) 0.00973(6) 0.01379(7) -0.00106(4) -0.00031(4) 0.00086(4)
Cd2 0.00873(6) 0.00943(6) 0.01339(7) 0.00070(4) 0.00092(4) 0.00037(4)
Cl1 0.01626(19) 0.01817(18) 0.01498(19) -0.00077(15) -0.00054(14) 0.00250(14)
Cl2 0.01476(19) 0.0281(2) 0.01736(19) 0.00134(16) -0.00269(15) -0.00279(16)
C1 0.0246(9) 0.0157(8) 0.0201(8) -0.0022(7) -0.0046(7) 0.0035(7)
C2 0.0374(12) 0.0122(8) 0.0245(10) -0.0017(7) -0.0067(8) 0.0033(7)
C3 0.0376(11) 0.0130(8) 0.0254(9) 0.0001(7) -0.0031(8) -0.0079(8)
C4 0.0250(9) 0.0145(8) 0.0228(9) 0.0001(7) -0.0011(7) -0.0059(7)
C5 0.0192(8) 0.0124(7) 0.0131(7) -0.0004(6) -0.0031(6) -0.0027(6)
C7 0.0132(8) 0.0113(7) 0.0188(8) 0.0005(6) -0.0014(6) -0.0035(6)
C8 0.0136(8) 0.0245(9) 0.0241(9) 0.0010(7) -0.0040(7) -0.0039(7)
C9 0.0106(8) 0.0310(10) 0.0333(11) 0.0017(8) -0.0012(7) -0.0032(7)
C10 0.0131(8) 0.0264(9) 0.0272(10) 0.0006(8) 0.0044(7) -0.0044(7)
C11 0.0154(8) 0.0215(9) 0.0190(8) 0.0007(7) 0.0014(7) -0.0053(6)
C12 0.0136(8) 0.0176(8) 0.0211(8) 0.0005(7) -0.0006(7) 0.0022(6)
C13 0.0116(8) 0.0264(10) 0.0283(10) -0.0023(8) 0.0028(7) 0.0010(7)
C14 0.0156(9) 0.0381(11) 0.0268(10) -0.0060(8) 0.0087(7) 0.0003(8)
C15 0.0173(8) 0.0312(10) 0.0176(8) -0.0051(7) 0.0035(7) -0.0001(7)
C16 0.0118(7) 0.0113(7) 0.0180(8) -0.0008(6) 0.0023(6) 0.0009(6)
C17 0.0124(7) 0.0115(7) 0.0127(7) -0.0014(6) 0.0018(6) 0.0008(6)
C18 0.0133(7) 0.0118(7) 0.0133(7) -0.0013(6) -0.0014(6) 0.0010(6)
C19 0.0181(8) 0.0151(8) 0.0211(8) -0.0032(7) -0.0003(7) 0.0037(6)
C20 0.0274(10) 0.0125(8) 0.0236(9) -0.0046(7) -0.0019(7) 0.0042(7)
C21 0.0273(10) 0.0112(8) 0.0249(9) -0.0011(7) -0.0025(7) -0.0035(7)
C22 0.0179(8) 0.0147(8) 0.0221(8) -0.0014(7) 0.0005(7) -0.0038(7)
N1 0.0187(7) 0.0119(7) 0.0168(7) -0.0004(5) -0.0023(5) 0.0002(6)
N2 0.0116(6) 0.0157(7) 0.0180(7) 0.0020(6) 0.0000(5) -0.0029(5)
N3 0.0127(7) 0.0128(6) 0.0172(7) 0.0003(5) 0.0016(5) 0.0013(5)
N4 0.0134(6) 0.0114(6) 0.0166(7) -0.0013(5) -0.0003(5) -0.0003(5)
C6 0.0129(7) 0.0113(7) 0.0156(7) -0.0002(6) -0.0023(6) -0.0034(6)
O1 0.0060(5) 0.0056(5) 0.0136(6) -0.0007(4) -0.0001(4) -0.0025(4)
C6' 0.0129(7) 0.0113(7) 0.0156(7) -0.0002(6) -0.0023(6) -0.0034(6)
O1' 0.0060(5) 0.0056(5) 0.0136(6) -0.0007(4) -0.0001(4) -0.0025(4)
O2 0.0106(5) 0.0101(5) 0.0156(6) -0.0021(4) 0.0016(4) 0.0013(4)
O3 0.0197(7) 0.0247(7) 0.0502(10) 0.0143(7) 0.0007(7) 0.0013(6)

loop_
_atom_type_symbol
_atom_type_description
_atom_type_scat_dispersion_real
_atom_type_scat_dispersion_imag
_atom_type_scat_source
C C 0.0033 0.0016 'International Tables Vol C Tables 4.2.6.8 and 6.1.1.4'
H H 0.0000 0.0000 'International Tables Vol C Tables 4.2.6.8 and 6.1.1.4'
N N 0.0061 0.0033 'International Tables Vol C Tables 4.2.6.8 and 6.1.1.4'
O O 0.0106 0.0060 'International Tables Vol C Tables 4.2.6.8 and 6.1.1.4'
Cl Cl 0.1484 0.1585 'International Tables Vol C Tables 4.2.6.8 and 6.1.1.4'
Cd Cd -0.8075 1.2024 'International Tables Vol C Tables 4.2.6.8 and 6.1.1.4'

loop_
_geom_angle_atom_site_label_1
_geom_angle_atom_site_label_2
_geom_angle_atom_site_label_3
_geom_angle
_geom_angle_site_symmetry_1
_geom_angle_site_symmetry_3
_geom_angle_publ_flag
O1 Cd1 O2 77.73(4) . 3_655 ?
O1 Cd1 N2 146.84(5) . 3_655 ?
O2 Cd1 N2 104.07(5) 3_655 3_655 ?
O1 Cd1 N1 70.35(5) . . ?
O2 Cd1 N1 147.81(5) 3_655 . ?
N2 Cd1 N1 104.91(5) 3_655 . ?
O1 Cd1 O1 78.88(5) . 3_655 ?
O2 Cd1 O1 75.30(4) 3_655 3_655 ?
N2 Cd1 O1 69.91(5) 3_655 3_655 ?
N1 Cd1 O1 101.97(5) . 3_655 ?
O1 Cd1 Cl1 116.87(3) . . ?
O2 Cd1 Cl1 93.39(3) 3_655 . ?
N2 Cd1 Cl1 96.20(4) 3_655 . ?
N1 Cd1 Cl1 97.13(4) . . ?
O1 Cd1 Cl1 158.69(3) 3_655 . ?
O1 Cd2 O2 76.99(4) . 3_655 ?
O1 Cd2 N3 105.00(5) . . ?
O2 Cd2 N3 148.01(5) 3_655 . ?
O1 Cd2 N4 146.28(5) . 3_655 ?
O2 Cd2 N4 69.69(5) 3_655 3_655 ?
N3 Cd2 N4 105.91(5) . 3_655 ?
O1 Cd2 O2 76.99(4) . . ?
O2 Cd2 O2 79.20(5) 3_655 . ?
N3 Cd2 O2 70.46(5) . . ?
N4 Cd2 O2 101.10(5) 3_655 . ?
O1 Cd2 Cl2 99.24(3) . . ?
O2 Cd2 Cl2 118.32(3) 3_655 . ?
N3 Cd2 Cl2 93.16(4) . . ?
N4 Cd2 Cl2 92.20(4) 3_655 . ?
O2 Cd2 Cl2 161.14(3) . . ?
N1 C1 C2 122.61(19) . . ?
N1 C1 H1 118.7 . . ?
C2 C1 H1 118.7 . . ?
C3 C2 C1 118.53(18) . . ?
C3 C2 H2 120.7 . . ?
C1 C2 H2 120.7 . . ?
C2 C3 C4 119.37(18) . . ?
C2 C3 H3 120.3 . . ?
C4 C3 H3 120.3 . . ?
C3 C4 C5 119.13(19) . . ?
C3 C4 H4 120.4 . . ?
C5 C4 H4 120.4 . . ?
N1 C5 C4 121.57(17) . . ?
N1 C5 C6' 116.0(7) . . ?
C4 C5 C6' 122.4(7) . . ?
N1 C5 C6 116.26(16) . . ?
C4 C5 C6 122.13(17) . . ?
N2 C7 C8 121.70(16) . . ?
N2 C7 C6 115.23(16) . . ?
C8 C7 C6 123.02(18) . . ?
N2 C7 C6' 115.2(8) . . ?
C8 C7 C6' 123.1(8) . . ?
C7 C8 C9 118.52(18) . . ?
C7 C8 H8 120.7 . . ?
C9 C8 H8 120.7 . . ?
C10 C9 C8 119.70(18) . . ?
C10 C9 H9 120.1 . . ?
C8 C9 H9 120.1 . . ?
C9 C10 C11 118.63(18) . . ?
C9 C10 H10 120.7 . . ?
C11 C10 H10 120.7 . . ?
N2 C11 C10 122.16(17) . . ?
N2 C11 H11 118.9 . . ?
C10 C11 H11 118.9 . . ?
N3 C12 C13 122.64(18) . . ?
N3 C12 H12 118.7 . . ?
C13 C12 H12 118.7 . . ?
C14 C13 C12 118.42(18) . . ?
C14 C13 H13 120.8 . . ?
C12 C13 H13 120.8 . . ?
C13 C14 C15 119.14(18) . . ?
C13 C14 H14 120.4 . . ?
C15 C14 H14 120.4 . . ?
C16 C15 C14 119.26(18) . . ?
C16 C15 H15 120.4 . . ?
C14 C15 H15 120.4 . . ?
N3 C16 C15 121.47(16) . . ?
N3 C16 C17 115.84(15) . . ?
C15 C16 C17 122.65(16) . . ?
O2 C17 C16 110.21(13) . . ?
O2 C17 C18 110.87(13) . . ?
C16 C17 C18 111.41(13) . . ?
O2 C17 H17 108.1 . . ?
C16 C17 H17 108.1 . . ?
C18 C17 H17 108.1 . . ?
N4 C18 C19 121.57(16) . . ?
N4 C18 C17 116.24(14) . . ?
C19 C18 C17 122.12(15) . . ?
C20 C19 C18 118.93(17) . . ?
C20 C19 H19 120.5 . . ?
C18 C19 H19 120.5 . . ?
C19 C20 C21 119.42(17) . . ?
C19 C20 H20 120.3 . . ?
C21 C20 H20 120.3 . . ?
C22 C21 C20 118.25(17) . . ?
C22 C21 H21 120.9 . . ?
C20 C21 H21 120.9 . . ?
N4 C22 C21 122.61(17) . . ?
N4 C22 H22 118.7 . . ?
C21 C22 H22 118.7 . . ?
C5 N1 C1 118.79(16) . . ?
C5 N1 Cd1 115.97(11) . . ?
C1 N1 Cd1 125.23(13) . . ?
C11 N2 C7 119.28(15) . . ?
C11 N2 Cd1 119.74(12) . 3_655 ?
C7 N2 Cd1 118.01(11) . 3_655 ?
C16 N3 C12 119.07(15) . . ?
C16 N3 Cd2 116.23(11) . . ?
C12 N3 Cd2 123.63(12) . . ?
C18 N4 C22 119.20(15) . . ?
C18 N4 Cd2 117.54(11) . 3_655 ?
C22 N4 Cd2 123.05(12) . 3_655 ?
O1 C6 C7 108.99(16) . . ?
O1 C6 C5 110.92(17) . . ?
C7 C6 C5 111.72(15) . . ?
O1 C6 H6 108.4 . . ?
C7 C6 H6 108.4 . . ?
C5 C6 H6 108.4 . . ?
C6 O1 Cd1 117.70(10) . . ?
C6 O1 Cd2 123.17(11) . . ?
Cd1 O1 Cd2 102.13(5) . . ?
C6 O1 Cd1 109.10(11) . 3_655 ?
Cd1 O1 Cd1 99.01(5) . 3_655 ?
Cd2 O1 Cd1 102.18(5) . 3_655 ?
O1' C6' C7 111.9(13) . . ?
O1' C6' C5 98.0(11) . . ?
C7 C6' C5 111.4(7) . . ?
O1' C6' H6' 111.6 . . ?
C7 C6' H6' 111.6 . . ?
C5 C6' H6' 111.6 . . ?
C6' O1' H1' 109.5 . . ?
C17 O2 Cd1 123.31(10) . 3_655 ?
C17 O2 Cd2 116.62(10) . 3_655 ?
Cd1 O2 Cd2 100.51(4) 3_655 3_655 ?
C17 O2 Cd2 110.00(9) . . ?
Cd1 O2 Cd2 104.37(5) 3_655 . ?
Cd2 O2 Cd2 98.72(5) 3_655 . ?
H3A O3 H3B 106(3) . . ?

loop_
_geom_bond_atom_site_label_1
_geom_bond_atom_site_label_2
_geom_bond_distance
_geom_bond_site_symmetry_2
_geom_bond_publ_flag
Cd1 O1 2.2592(12) . ?
Cd1 O2 2.2845(12) 3_655 ?
Cd1 N2 2.3057(14) 3_655 ?
Cd1 N1 2.3847(15) . ?
Cd1 O1 2.4507(12) 3_655 ?
Cd1 Cl1 2.5342(4) . ?
Cd2 O1 2.2767(12) . ?
Cd2 O2 2.3043(11) 3_655 ?
Cd2 N3 2.3428(14) . ?
Cd2 N4 2.3527(15) 3_655 ?
Cd2 O2 2.3736(12) . ?
Cd2 Cl2 2.5208(4) . ?
C1 N1 1.349(2) . ?
C1 C2 1.389(3) . ?
C1 H1 0.9500 . ?
C2 C3 1.377(3) . ?
C2 H2 0.9500 . ?
C3 C4 1.387(3) . ?
C3 H3 0.9500 . ?
C4 C5 1.397(2) . ?
C4 H4 0.9500 . ?
C5 N1 1.340(2) . ?
C5 C6' 1.534(9) . ?
C5 C6 1.536(2) . ?
C7 N2 1.349(2) . ?
C7 C8 1.388(2) . ?
C7 C6 1.525(2) . ?
C7 C6' 1.532(9) . ?
C8 C9 1.394(3) . ?
C8 H8 0.9500 . ?
C9 C10 1.379(3) . ?
C9 H9 0.9500 . ?
C10 C11 1.387(3) . ?
C10 H10 0.9500 . ?
C11 N2 1.342(2) . ?
C11 H11 0.9500 . ?
C12 N3 1.344(2) . ?
C12 C13 1.387(3) . ?
C12 H12 0.9500 . ?
C13 C14 1.383(3) . ?
C13 H13 0.9500 . ?
C14 C15 1.392(3) . ?
C14 H14 0.9500 . ?
C15 C16 1.390(2) . ?
C15 H15 0.9500 . ?
C16 N3 1.343(2) . ?
C16 C17 1.529(2) . ?
C17 O2 1.3982(19) . ?
C17 C18 1.538(2) . ?
C17 H17 1.0000 . ?
C18 N4 1.337(2) . ?
C18 C19 1.399(2) . ?
C19 C20 1.387(3) . ?
C19 H19 0.9500 . ?
C20 C21 1.390(3) . ?
C20 H20 0.9500 . ?
C21 C22 1.386(3) . ?
C21 H21 0.9500 . ?
C22 N4 1.347(2) . ?
C22 H22 0.9500 . ?
C6 O1 1.395(3) . ?
C6 H6 1.0000 . ?
C6' O1' 1.399(11) . ?
C6' H6' 1.0000 . ?
O1' H1' 0.8400 . ?
O3 H3A 0.74(3) . ?
O3 H3B 0.83(4) . ?

loop_
_geom_hbond_atom_site_label_D
_geom_hbond_atom_site_label_H
_geom_hbond_atom_site_label_A
_geom_hbond_distance_DH
_geom_hbond_distance_HA
_geom_hbond_distance_DA
_geom_hbond_angle_DHA
_geom_hbond_site_symmetry_A
_geom_hbond_publ_flag
C2 H2 O3 0.95 2.58 3.333(3) 136.0 7 yes
C8 H8 Cl1 0.95 2.87 3.7925(19) 165.4 2_455 yes
C10 H10 Cl1 0.95 2.73 3.5357(19) 143.4 4 yes
C11 H11 Cl1 0.95 2.85 3.5249(19) 128.9 3_655 yes
C11 H11 Cl2 0.95 2.96 3.4968(19) 116.8 4 yes
C11 H11 O1'^b 0.95 2.60 3.263(15) 127.5 4 yes
C12 H12 Cl2 0.95 2.88 3.5400(19) 127.9 . yes
C13 H13 O3 0.95 2.59 3.348(3) 136.6 2_456 yes
C17 H17 Cl1 1.00 2.85 3.5739(17) 129.8 3_655 yes
O3 H3A Cl2 0.74(3) 2.54(4) 3.2597(17) 165(3) 4 yes
O3 H3B Cl1 0.83(4) 2.45(4) 3.2540(17) 166(3) 3_655 yes

loop_
_geom_torsion_atom_site_label_1
_geom_torsion_atom_site_label_2
_geom_torsion_atom_site_label_3
_geom_torsion_atom_site_label_4
_geom_torsion
_geom_torsion_site_symmetry_1
_geom_torsion_site_symmetry_2
_geom_torsion_site_symmetry_3
_geom_torsion_site_symmetry_4
_geom_torsion_publ_flag
N1 C1 C2 C3 -0.3(3) . . . . ?
C1 C2 C3 C4 -0.3(3) . . . . ?
C2 C3 C4 C5 0.9(3) . . . . ?
C3 C4 C5 N1 -0.9(3) . . . . ?
C3 C4 C5 C6' 176.3(8) . . . . ?
C3 C4 C5 C6 176.45(18) . . . . ?
N2 C7 C8 C9 0.1(3) . . . . ?
C6 C7 C8 C9 -177.12(18) . . . . ?
C6' C7 C8 C9 -177.1(6) . . . . ?
C7 C8 C9 C10 -0.7(3) . . . . ?
C8 C9 C10 C11 0.6(3) . . . . ?
C9 C10 C11 N2 0.1(3) . . . . ?
N3 C12 C13 C14 -0.5(3) . . . . ?
C12 C13 C14 C15 0.0(3) . . . . ?
C13 C14 C15 C16 0.2(3) . . . . ?
C14 C15 C16 N3 0.1(3) . . . . ?
C14 C15 C16 C17 -177.41(18) . . . . ?
N3 C16 C17 O2 -37.3(2) . . . . ?
C15 C16 C17 O2 140.35(17) . . . . ?
N3 C16 C17 C18 86.19(18) . . . . ?
C15 C16 C17 C18 -96.1(2) . . . . ?
O2 C17 C18 N4 -18.9(2) . . . . ?
C16 C17 C18 N4 -142.03(15) . . . . ?
O2 C17 C18 C19 163.96(16) . . . . ?
C16 C17 C18 C19 40.8(2) . . . . ?
N4 C18 C19 C20 0.9(3) . . . . ?
C17 C18 C19 C20 177.84(16) . . . . ?
C18 C19 C20 C21 0.7(3) . . . . ?
C19 C20 C21 C22 -1.5(3) . . . . ?
C20 C21 C22 N4 0.9(3) . . . . ?
C4 C5 N1 C1 0.4(3) . . . . ?
C6' C5 N1 C1 -177.0(8) . . . . ?
C6 C5 N1 C1 -177.16(17) . . . . ?
C4 C5 N1 Cd1 -179.68(13) . . . . ?
C6' C5 N1 Cd1 2.9(8) . . . . ?
C6 C5 N1 Cd1 2.8(2) . . . . ?
C2 C1 N1 C5 0.3(3) . . . . ?
C2 C1 N1 Cd1 -179.68(14) . . . . ?
C10 C11 N2 C7 -0.7(3) . . . . ?
C10 C11 N2 Cd1 159.45(15) . . . 3_655 ?
C8 C7 N2 C11 0.6(3) . . . . ?
C6 C7 N2 C11 178.00(16) . . . . ?
C6' C7 N2 C11 178.0(5) . . . . ?
C8 C7 N2 Cd1 -159.87(14) . . . 3_655 ?
C6 C7 N2 Cd1 17.53(19) . . . 3_655 ?
C6' C7 N2 Cd1 17.5(5) . . . 3_655 ?
C15 C16 N3 C12 -0.6(3) . . . . ?
C17 C16 N3 C12 177.10(15) . . . . ?
C15 C16 N3 Cd2 -169.21(14) . . . . ?
C17 C16 N3 Cd2 8.49(18) . . . . ?
C13 C12 N3 C16 0.8(3) . . . . ?
C13 C12 N3 Cd2 168.50(14) . . . . ?
C19 C18 N4 C22 -1.5(3) . . . . ?
C17 C18 N4 C22 -178.63(15) . . . . ?
C19 C18 N4 Cd2 173.42(13) . . . 3_655 ?
C17 C18 N4 Cd2 -3.73(19) . . . 3_655 ?
C21 C22 N4 C18 0.6(3) . . . . ?
C21 C22 N4 Cd2 -174.00(14) . . . 3_655 ?
N2 C7 C6 O1 -44.1(2) . . . . ?
C8 C7 C6 O1 133.26(19) . . . . ?
N2 C7 C6 C5 78.8(2) . . . . ?
C8 C7 C6 C5 -103.8(2) . . . . ?
N1 C5 C6 O1 -23.3(2) . . . . ?
C4 C5 C6 O1 159.14(16) . . . . ?
N1 C5 C6 C7 -145.15(18) . . . . ?
C4 C5 C6 C7 37.3(3) . . . . ?
C7 C6 O1 Cd1 157.69(11) . . . . ?
C5 C6 O1 Cd1 34.28(19) . . . . ?
C7 C6 O1 Cd2 -73.52(17) . . . . ?
C5 C6 O1 Cd2 163.08(11) . . . . ?
C7 C6 O1 Cd1 46.03(16) . . . 3_655 ?
C5 C6 O1 Cd1 -77.37(15) . . . 3_655 ?
N2 C7 C6' O1' -172.5(9) . . . . ?
C8 C7 C6' O1' 4.9(13) . . . . ?
N2 C7 C6' C5 78.9(14) . . . . ?
C8 C7 C6' C5 -103.8(11) . . . . ?
N1 C5 C6' O1' 97.3(11) . . . . ?
C4 C5 C6' O1' -80.1(8) . . . . ?
N1 C5 C6' C7 -145.3(10) . . . . ?
C4 C5 C6' C7 37.3(17) . . . . ?
C16 C17 O2 Cd1 -77.88(15) . . . 3_655 ?
C18 C17 O2 Cd1 158.29(10) . . . 3_655 ?
C16 C17 O2 Cd2 157.13(10) . . . 3_655 ?
C18 C17 O2 Cd2 33.30(16) . . . 3_655 ?
C16 C17 O2 Cd2 45.85(14) . . . . ?
C18 C17 O2 Cd2 -77.98(13) . . . . ?
